data_7150048
loop_
_publ_author_name
'Fitchett, Christopher M.'
'Richardson, Chris'
'Steel, Peter J.'

_publ_section_title
;
 Solid state conformations of symmetrical aromatic biheterocycles: an
 X-ray crystallographic investigation.
;
_journal_issue 3
_journal_name_full 'Organic &amp; biomolecular chemistry'
_journal_page_first 498
_journal_page_last 502
_journal_paper_doi 10.1039/b416553e
_journal_volume 3
_journal_year 2005
_chemical_formula_moiety 'C16 H10 N4'
_chemical_formula_sum 'C16 H10 N4'
_chemical_formula_weight 258.28
_chemical_name_common 8
_chemical_name_systematic
;
2,2'-biquinoxaline
;
_space_group_IT_number 14
_symmetry_cell_setting monoclinic
_symmetry_space_group_name_Hall '-P 2yn'
_symmetry_space_group_name_H-M 'P 1 21/n 1'
_atom_sites_solution_hydrogens geom
_atom_sites_solution_primary direct
_atom_sites_solution_secondary difmap
_audit_creation_method SHELXL-97
_cell_angle_alpha 90.00
_cell_angle_beta 91.466(7)
_cell_angle_gamma 90.00
_cell_formula_units_Z 2
_cell_length_a 5.779(3)
_cell_length_b 5.350(3)
_cell_length_c 18.906(10)
_cell_measurement_temperature 163(2)
_cell_volume 584.3(5)
_computing_cell_refinement 'Bruker SMART'
_computing_data_collection 'Bruker SMART'
_computing_data_reduction 'Bruker SHELXTL'
_computing_molecular_graphics 'Bruker SHELXTL'
_computing_publication_material 'Bruker SHELXTL'
_computing_structure_refinement 'SHELXL-97 (Sheldrick, 1997)'
_computing_structure_solution 'SHELXS-97 (Sheldrick, 1990)'
_diffrn_ambient_temperature 163(2)
_diffrn_measured_fraction_theta_full 0.995
_diffrn_measured_fraction_theta_max 0.995
_diffrn_measurement_device_type 'CCD area detector'
_diffrn_measurement_method 'phi and omega scans'
_diffrn_radiation_monochromator graphite
_diffrn_radiation_source 'fine-focus sealed tube'
_diffrn_radiation_type MoK\a
_diffrn_radiation_wavelength 0.71073
_diffrn_reflns_av_R_equivalents 0.0133
_diffrn_reflns_av_sigmaI/netI 0.0113
_diffrn_reflns_limit_h_max 5
_diffrn_reflns_limit_h_min -7
_diffrn_reflns_limit_k_max 6
_diffrn_reflns_limit_k_min -6
_diffrn_reflns_limit_l_max 23
_diffrn_reflns_limit_l_min -23
_diffrn_reflns_number 6979
_diffrn_reflns_theta_full 26.36
_diffrn_reflns_theta_max 26.36
_diffrn_reflns_theta_min 2.16
_exptl_absorpt_coefficient_mu 0.092
_exptl_absorpt_correction_T_max 1.0000
_exptl_absorpt_correction_T_min 0.8245
_exptl_absorpt_correction_type multi-scan
_exptl_absorpt_process_details 'Blessing Acta Cryst. 1995(A51) 33-38'
_exptl_crystal_colour Red
_exptl_crystal_density_diffrn 1.468
_exptl_crystal_density_method 'not measured'
_exptl_crystal_description Block
_exptl_crystal_F_000 268
_exptl_crystal_size_max 0.30
_exptl_crystal_size_mid 0.30
_exptl_crystal_size_min 0.15
_refine_diff_density_max 0.174
_refine_diff_density_min -0.182
_refine_diff_density_rms 0.045
_refine_ls_extinction_method none
_refine_ls_goodness_of_fit_ref 1.064
_refine_ls_hydrogen_treatment mixed
_refine_ls_matrix_type full
_refine_ls_number_parameters 91
_refine_ls_number_reflns 1190
_refine_ls_number_restraints 0
_refine_ls_restrained_S_all 1.064
_refine_ls_R_factor_all 0.0438
_refine_ls_R_factor_gt 0.0359
_refine_ls_shift/su_max 0.001
_refine_ls_shift/su_mean 0.000
_refine_ls_structure_factor_coef Fsqd
_refine_ls_weighting_details 'calc w=1/[\s^2^(Fo^2^)+(0.0767P)^2^+0.0090P] where P=(Fo^2^+2Fc^2^)/3'
_refine_ls_weighting_scheme calc
_refine_ls_wR_factor_gt 0.1067
_refine_ls_wR_factor_ref 0.1112
_reflns_number_gt 954
_reflns_number_total 1190
_reflns_threshold_expression >2sigma(I)
_cod_data_source_file b416553e.txt
_cod_data_source_block 3cfh
_cod_depositor_comments
;
The following automatic conversions were performed:
'_symmetry_cell_setting' value 'Monoclinic' changed to 'monoclinic'
according to '/home/adriana/struct/CIF-dictionaries/cif_core.dic'
dictionary named 'cif_core.dic' version 2.4.1 from 2010-06-29.

Automatic conversion script
Id: cif_fix_enum 1555 2011-01-17 13:19:09Z saulius 
;
_cod_original_sg_symbol_H-M P2(1)/n
_cod_database_code 7150048

loop_
_symmetry_equiv_pos_as_xyz
'x, y, z'
'-x+1/2, y+1/2, -z+1/2'
'-x, -y, -z'
'x-1/2, -y-1/2, z-1/2'

loop_
_atom_site_label
_atom_site_type_symbol
_atom_site_fract_x
_atom_site_fract_y
_atom_site_fract_z
_atom_site_U_iso_or_equiv
_atom_site_adp_type
_atom_site_occupancy
_atom_site_symmetry_multiplicity
_atom_site_calc_flag
_atom_site_refinement_flags
_atom_site_disorder_assembly
_atom_site_disorder_group
N1 N 0.84058(15) 0.25480(15) 0.53601(4) 0.0254(3) Uani 1 1 d . . .
C2 C 1.00933(17) 0.09151(18) 0.52921(5) 0.0254(3) Uani 1 1 d . . .
C3 C 1.20459(18) 0.0887(2) 0.57644(6) 0.0306(3) Uani 1 1 d . . .
H3 H 1.3239 -0.0292 0.5683 0.037 Uiso 1 1 calc R . .
N4 N 1.22886(15) 0.24032(16) 0.63070(5) 0.0305(3) Uani 1 1 d . . .
C4A C 1.05441(17) 0.40968(18) 0.63930(5) 0.0252(3) Uani 1 1 d . . .
C5 C 1.06737(17) 0.57931(19) 0.69635(5) 0.0283(3) Uani 1 1 d . . .
H5 H 1.1952 0.5732 0.7289 0.034 Uiso 1 1 calc R . .
C6 C 0.89688(19) 0.75202(19) 0.70486(5) 0.0295(3) Uani 1 1 d . . .
H6 H 0.9061 0.8651 0.7436 0.035 Uiso 1 1 calc R . .
C7 C 0.70691(17) 0.7641(2) 0.65664(6) 0.0296(3) Uani 1 1 d . . .
H7 H 0.5903 0.8869 0.6628 0.036 Uiso 1 1 calc R . .
C8 C 0.68906(17) 0.60098(19) 0.60122(5) 0.0281(3) Uani 1 1 d . . .
H8 H 0.5601 0.6103 0.5692 0.034 Uiso 1 1 calc R . .
C8A C 0.86142(17) 0.41882(18) 0.59145(5) 0.0243(3) Uani 1 1 d . . .

loop_
_atom_site_aniso_label
_atom_site_aniso_U_11
_atom_site_aniso_U_22
_atom_site_aniso_U_33
_atom_site_aniso_U_23
_atom_site_aniso_U_13
_atom_site_aniso_U_12
N1 0.0269(5) 0.0264(5) 0.0230(5) 0.0017(3) -0.0001(4) 0.0015(3)
C2 0.0273(5) 0.0264(6) 0.0224(6) 0.0035(4) 0.0016(4) 0.0002(4)
C3 0.0308(6) 0.0323(6) 0.0284(6) -0.0025(5) -0.0034(4) 0.0063(4)
N4 0.0300(5) 0.0327(5) 0.0286(5) -0.0016(4) -0.0041(4) 0.0040(4)
C4A 0.0251(5) 0.0267(6) 0.0237(5) 0.0027(4) 0.0011(4) -0.0010(4)
C5 0.0287(6) 0.0318(6) 0.0244(5) 0.0003(4) -0.0026(4) -0.0028(4)
C6 0.0328(6) 0.0293(6) 0.0264(6) -0.0040(4) 0.0019(4) -0.0029(4)
C7 0.0288(6) 0.0304(6) 0.0298(6) -0.0004(4) 0.0023(4) 0.0029(4)
C8 0.0268(5) 0.0311(6) 0.0264(5) 0.0013(4) -0.0014(4) 0.0027(4)
C8A 0.0266(5) 0.0248(6) 0.0214(5) 0.0028(4) 0.0011(4) -0.0026(4)

loop_
_atom_type_symbol
_atom_type_description
_atom_type_scat_dispersion_real
_atom_type_scat_dispersion_imag
_atom_type_scat_source
C C 0.0033 0.0016 'International Tables Vol C Tables 4.2.6.8 and 6.1.1.4'
H H 0.0000 0.0000 'International Tables Vol C Tables 4.2.6.8 and 6.1.1.4'
N N 0.0061 0.0033 'International Tables Vol C Tables 4.2.6.8 and 6.1.1.4'

loop_
_geom_angle_atom_site_label_1
_geom_angle_atom_site_label_2
_geom_angle_atom_site_label_3
_geom_angle
_geom_angle_site_symmetry_1
_geom_angle_site_symmetry_3
_geom_angle_publ_flag
C2 N1 C8A 116.64(10) . . ?
N1 C2 C3 121.56(10) . . ?
N1 C2 C2 118.17(12) . 3_756 ?
C3 C2 C2 120.28(11) . 3_756 ?
N4 C3 C2 123.49(10) . . ?
C3 N4 C4A 115.96(9) . . ?
N4 C4A C5 119.49(10) . . ?
N4 C4A C8A 121.10(10) . . ?
C5 C4A C8A 119.41(9) . . ?
C6 C5 C4A 120.14(10) . . ?
C5 C6 C7 120.52(10) . . ?
C8 C7 C6 120.58(10) . . ?
C7 C8 C8A 120.19(10) . . ?
N1 C8A C8 119.65(10) . . ?
N1 C8A C4A 121.20(9) . . ?
C8 C8A C4A 119.15(10) . . ?

loop_
_geom_bond_atom_site_label_1
_geom_bond_atom_site_label_2
_geom_bond_distance
_geom_bond_site_symmetry_2
_geom_bond_publ_flag
N1 C2 1.3179(14) . ?
N1 C8A 1.3699(14) . ?
C2 C3 1.4211(15) . ?
C2 C2 1.478(2) 3_756 ?
C3 N4 1.3125(14) . ?
N4 C4A 1.3682(14) . ?
C4A C5 1.4100(15) . ?
C4A C8A 1.4188(15) . ?
C5 C6 1.3632(15) . ?
C6 C7 1.4105(15) . ?
C7 C8 1.3656(15) . ?
C8 C8A 1.4090(15) . ?

loop_
_geom_torsion_atom_site_label_1
_geom_torsion_atom_site_label_2
_geom_torsion_atom_site_label_3
_geom_torsion_atom_site_label_4
_geom_torsion
_geom_torsion_site_symmetry_1
_geom_torsion_site_symmetry_2
_geom_torsion_site_symmetry_3
_geom_torsion_site_symmetry_4
_geom_torsion_publ_flag
C8A N1 C2 C3 -0.94(15) . . . . ?
C8A N1 C2 C2 178.88(10) . . . 3_756 ?
N1 C2 C3 N4 2.05(17) . . . . ?
C2 C2 C3 N4 -177.77(10) 3_756 . . . ?
C2 C3 N4 C4A -1.21(16) . . . . ?
C3 N4 C4A C5 180.00(9) . . . . ?
C3 N4 C4A C8A -0.49(15) . . . . ?
N4 C4A C5 C6 178.83(9) . . . . ?
C8A C4A C5 C6 -0.69(15) . . . . ?
C4A C5 C6 C7 -0.40(15) . . . . ?
C5 C6 C7 C8 0.89(15) . . . . ?
C6 C7 C8 C8A -0.26(15) . . . . ?
C2 N1 C8A C8 179.01(8) . . . . ?
C2 N1 C8A C4A -0.72(14) . . . . ?
C7 C8 C8A N1 179.44(9) . . . . ?
C7 C8 C8A C4A -0.82(15) . . . . ?
N4 C4A C8A N1 1.52(15) . . . . ?
C5 C4A C8A N1 -178.97(8) . . . . ?
N4 C4A C8A C8 -178.22(9) . . . . ?
C5 C4A C8A C8 1.29(14) . . . . ?
